data_7219742
loop_
_publ_author_name
'Ou, Yan-Jun'
'Ding, Yu-Jia'
'Hong, Xu-Jia'
'Wei, Qin'
'Zheng, Zhi-Peng'
'Long, Yuhua'
'Cai, Prof. Yue-Peng'
'Yao, Xiangdong'

_publ_section_title
;
 A series of temperature-dependent CdII-complexes containing an important
 family of N-rich heterocycles from in situ conversion of pyridine-type
 Schiff base
;
_journal_name_full 'RSC Adv.'
_journal_paper_doi 10.1039/C4RA16198J
_journal_year 2015
_chemical_formula_sum 'C24 H18 Cd2 Cl4 N6 O'
_chemical_formula_weight 773.04
_chemical_name_systematic
; 
 ? 
;
_space_group_IT_number 15
_symmetry_cell_setting monoclinic
_symmetry_space_group_name_Hall '-C 2yc'
_symmetry_space_group_name_H-M 'C 1 2/c 1'
_atom_sites_solution_hydrogens geom
_atom_sites_solution_primary direct
_atom_sites_solution_secondary difmap
_audit_creation_method SHELXL-97
_audit_update_record
;
2014-10-18 deposited with the CCDC.
2015-03-03 downloaded from the CCDC.
;
_cell_angle_alpha 90.00
_cell_angle_beta 125.5010(10)
_cell_angle_gamma 90.00
_cell_formula_units_Z 4
_cell_length_a 20.685(3)
_cell_length_b 12.3021(16)
_cell_length_c 13.7360(18)
_cell_measurement_reflns_used 2424
_cell_measurement_temperature 298(2)
_cell_measurement_theta_max 24.91
_cell_measurement_theta_min 2.42
_cell_volume 2845.6(7)
_computing_cell_refinement 'Bruker SAINT'
_computing_data_collection 'Bruker APEX2'
_computing_data_reduction 'Bruker SAINT'
_computing_molecular_graphics 'Bruker SHELXTL'
_computing_publication_material 'Bruker SHELXTL'
_computing_structure_refinement 'SHELXL-97 (Sheldrick, 2008)'
_computing_structure_solution 'SHELXS-97 (Sheldrick, 2008)'
_diffrn_ambient_temperature 298(2)
_diffrn_measured_fraction_theta_full 0.999
_diffrn_measured_fraction_theta_max 0.999
_diffrn_measurement_device_type 'Bruker APEX-II CCD'
_diffrn_measurement_method '\f and \w scans'
_diffrn_radiation_monochromator graphite
_diffrn_radiation_source 'fine-focus sealed tube'
_diffrn_radiation_type MoK\a
_diffrn_radiation_wavelength 0.71073
_diffrn_reflns_av_R_equivalents 0.0245
_diffrn_reflns_av_sigmaI/netI 0.0279
_diffrn_reflns_limit_h_max 24
_diffrn_reflns_limit_h_min -22
_diffrn_reflns_limit_k_max 10
_diffrn_reflns_limit_k_min -14
_diffrn_reflns_limit_l_max 16
_diffrn_reflns_limit_l_min -16
_diffrn_reflns_number 7263
_diffrn_reflns_theta_full 25.25
_diffrn_reflns_theta_max 25.25
_diffrn_reflns_theta_min 2.05
_exptl_absorpt_coefficient_mu 1.899
_exptl_absorpt_correction_T_max 0.8042
_exptl_absorpt_correction_T_min 0.6692
_exptl_absorpt_correction_type multi-scan
_exptl_absorpt_process_details 'SADABS (Sheldrick, 1996)'
_exptl_crystal_colour 'pale yellow'
_exptl_crystal_density_diffrn 1.804
_exptl_crystal_density_method 'not measured'
_exptl_crystal_description block
_exptl_crystal_F_000 1504
_exptl_crystal_size_max 0.23
_exptl_crystal_size_mid 0.19
_exptl_crystal_size_min 0.12
_refine_diff_density_max 1.015
_refine_diff_density_min -0.597
_refine_diff_density_rms 0.092
_refine_ls_extinction_method none
_refine_ls_goodness_of_fit_ref 1.081
_refine_ls_hydrogen_treatment mixed
_refine_ls_matrix_type full
_refine_ls_number_parameters 171
_refine_ls_number_reflns 2584
_refine_ls_number_restraints 1
_refine_ls_restrained_S_all 1.080
_refine_ls_R_factor_all 0.0460
_refine_ls_R_factor_gt 0.0365
_refine_ls_shift/su_max 0.002
_refine_ls_shift/su_mean 0.001
_refine_ls_structure_factor_coef Fsqd
_refine_ls_weighting_details 'calc w=1/[\s^2^(Fo^2^)+(0.0515P)^2^+8.8762P] where P=(Fo^2^+2Fc^2^)/3'
_refine_ls_weighting_scheme calc
_refine_ls_wR_factor_gt 0.1007
_refine_ls_wR_factor_ref 0.1082
_reflns_number_gt 2113
_reflns_number_total 2584
_reflns_threshold_expression >2sigma(I)
_cod_data_source_file c4ra16198j2.cif
_cod_data_source_block c
_cod_depositor_comments
;
The following automatic conversions were performed:

'_symmetry_cell_setting' value 'Monoclinic' changed to 'monoclinic'
according to
/usr/data/users/saulius/crontab/automatic-downloads/rss-feeds/RSC/lib/dictionaries/cif_core.dic
dictionary named 'cif_core.dic' version 2.4.2 from 2011-04-26.

Automatic conversion script
Id: cif_fix_values 3086 2015-02-26 13:12:21Z robertas 
;
_cod_original_cell_volume 2845.6(6)
_cod_original_sg_symbol_H-M C2/c
_cod_database_code 7219742

loop_
_symmetry_equiv_pos_as_xyz
'x, y, z'
'-x, y, -z+1/2'
'x+1/2, y+1/2, z'
'-x+1/2, y+1/2, -z+1/2'
'-x, -y, -z'
'x, -y, z-1/2'
'-x+1/2, -y+1/2, -z'
'x+1/2, -y+1/2, z-1/2'

loop_
_atom_site_label
_atom_site_type_symbol
_atom_site_fract_x
_atom_site_fract_y
_atom_site_fract_z
_atom_site_U_iso_or_equiv
_atom_site_adp_type
_atom_site_occupancy
_atom_site_symmetry_multiplicity
_atom_site_calc_flag
_atom_site_refinement_flags
Cd1 Cd 0.076467(9) 0.282981(14) 0.192053(15) 0.04848(6) Uani 1 1 d .
C2 C 0.13856(15) -0.0578(2) 0.1417(2) 0.0635(9) Uani 1 1 d .
H2 H 0.1153 -0.1057 0.0775 0.076 Uiso 1 1 calc R
C1 C 0.10023(15) 0.0355(2) 0.1358(2) 0.0622(10) Uani 1 1 d .
H1 H 0.0514 0.0509 0.0647 0.075 Uiso 1 1 calc R
C3 C 0.21142(13) -0.0784(2) 0.24358(19) 0.0529(7) Uani 1 1 d .
H3 H 0.2390 -0.1406 0.2494 0.063 Uiso 1 1 calc R
C4 C 0.24447(11) -0.00682(18) 0.33879(17) 0.0415(6) Uani 1 1 d .
H4 H 0.2950 -0.0185 0.4082 0.050 Uiso 1 1 calc R
C5 C 0.20011(11) 0.08279(17) 0.32760(16) 0.0365(6) Uani 1 1 d .
C6 C 0.22839(10) 0.16556(17) 0.42305(16) 0.0328(5) Uani 1 1 d .
C7 C 0.22664(10) 0.35239(16) 0.45375(16) 0.0326(5) Uani 1 1 d .
C8 C 0.19734(11) 0.45868(17) 0.38939(16) 0.0371(6) Uani 1 1 d .
C9 C 0.24163(13) 0.55322(19) 0.43026(18) 0.0484(7) Uani 1 1 d .
H9 H 0.2916 0.5544 0.5028 0.058 Uiso 1 1 calc R
C10 C 0.13653(18) 0.6421(2) 0.2551(2) 0.0731(11) Uani 1 1 d .
H10 H 0.1141 0.7045 0.2090 0.088 Uiso 1 1 calc R
C11 C 0.21027(16) 0.6457(2) 0.3613(2) 0.0658(9) Uani 1 1 d .
H11 H 0.2391 0.7102 0.3868 0.079 Uiso 1 1 calc R
C12 C 0.09585(15) 0.5448(2) 0.2172(2) 0.0633(10) Uani 1 1 d .
H12 H 0.0461 0.5424 0.1443 0.076 Uiso 1 1 calc R
N1 N 0.12871(10) 0.10482(16) 0.22534(16) 0.0456(6) Uani 1 1 d .
N3 N 0.12591(10) 0.45292(15) 0.28263(15) 0.0450(6) Uani 1 1 d .
N2 N 0.20628(8) 0.26711(14) 0.38097(14) 0.0336(5) Uani 1 1 d .
Cl1 Cl 0.09120(4) 0.31289(7) 0.02585(6) 0.0731(3) Uani 1 1 d .
Cl2 Cl -0.06613(4) 0.26441(8) 0.08864(7) 0.0929(3) Uani 1 1 d .
O1 O 0.0000 0.8896(6) 0.2500 0.413(3) Uani 1 2 d SD
H1A H 0.0408(8) 0.890(11) 0.3220(7) 0.619 Uiso 1 1 d D

loop_
_atom_site_aniso_label
_atom_site_aniso_U_11
_atom_site_aniso_U_22
_atom_site_aniso_U_33
_atom_site_aniso_U_23
_atom_site_aniso_U_13
_atom_site_aniso_U_12
Cd1 0.03415(7) 0.04195(10) 0.04886(8) -0.00211(7) 0.01241(6) 0.00001(7)
C2 0.0846(13) 0.0445(14) 0.0568(11) -0.0189(10) 0.0385(9) -0.0149(12)
C1 0.0534(12) 0.0531(15) 0.0529(12) -0.0146(12) 0.0154(10) -0.0078(12)
C3 0.0807(10) 0.0343(12) 0.0639(9) -0.0050(9) 0.0536(7) 0.0008(10)
C4 0.0515(8) 0.0345(11) 0.0415(8) 0.0028(8) 0.0288(6) 0.0047(8)
C5 0.0429(7) 0.0318(10) 0.0386(7) -0.0006(8) 0.0258(5) -0.0014(8)
C6 0.0322(7) 0.0304(10) 0.0366(7) -0.0026(7) 0.0205(5) -0.0025(7)
C7 0.0322(7) 0.0283(10) 0.0375(7) -0.0021(7) 0.0204(5) 0.0000(7)
C8 0.0477(8) 0.0303(11) 0.0370(7) 0.0005(7) 0.0266(6) 0.0023(8)
C9 0.0622(10) 0.0375(12) 0.0433(9) -0.0042(9) 0.0294(7) -0.0061(10)
C10 0.1040(17) 0.0348(13) 0.0658(13) 0.0167(11) 0.0410(11) 0.0123(13)
C11 0.0981(14) 0.0336(13) 0.0635(11) -0.0018(10) 0.0457(10) -0.0102(12)
C12 0.0742(13) 0.0416(14) 0.0561(12) 0.0117(11) 0.0275(10) 0.0145(12)
N1 0.0413(7) 0.0366(10) 0.0447(8) -0.0062(8) 0.0170(6) -0.0035(8)
N3 0.0489(8) 0.0332(10) 0.0449(8) 0.0032(7) 0.0227(6) 0.0053(8)
N2 0.0306(6) 0.0326(9) 0.0345(6) 0.0008(6) 0.0171(5) 0.0005(6)
Cl1 0.0746(3) 0.0799(5) 0.0538(3) 0.0001(3) 0.0311(2) -0.0083(4)
Cl2 0.0412(3) 0.1379(6) 0.0923(4) -0.0615(4) 0.0345(2) -0.0189(3)
O1 0.767(3) 0.116(5) 0.884(4) 0.000 0.781(2) 0.000

loop_
_atom_type_symbol
_atom_type_description
_atom_type_scat_dispersion_real
_atom_type_scat_dispersion_imag
_atom_type_scat_source
C C 0.0033 0.0016 'International Tables Vol C Tables 4.2.6.8 and 6.1.1.4'
H H 0.0000 0.0000 'International Tables Vol C Tables 4.2.6.8 and 6.1.1.4'
N N 0.0061 0.0033 'International Tables Vol C Tables 4.2.6.8 and 6.1.1.4'
O O 0.0106 0.0060 'International Tables Vol C Tables 4.2.6.8 and 6.1.1.4'
Cl Cl 0.1484 0.1585 'International Tables Vol C Tables 4.2.6.8 and 6.1.1.4'
Cd Cd -0.8075 1.2024 'International Tables Vol C Tables 4.2.6.8 and 6.1.1.4'

loop_
_geom_angle_atom_site_label_1
_geom_angle_atom_site_label_2
_geom_angle_atom_site_label_3
_geom_angle
_geom_angle_site_symmetry_1
_geom_angle_site_symmetry_3
N3 Cd1 N1 135.57(5) . .
N3 Cd1 N2 68.48(6) . .
N1 Cd1 N2 67.76(6) . .
N3 Cd1 Cl2 113.69(5) . .
N1 Cd1 Cl2 106.79(5) . .
N2 Cd1 Cl2 146.23(6) . .
N3 Cd1 Cl1 96.12(6) . .
N1 Cd1 Cl1 91.64(6) . .
N2 Cd1 Cl1 110.03(5) . .
Cl2 Cd1 Cl1 103.32(3) . .
C3 C2 C1 118.4(2) . .
C3 C2 H2 120.8 . .
C1 C2 H2 120.8 . .
N1 C1 C2 123.8(2) . .
N1 C1 H1 118.1 . .
C2 C1 H1 118.1 . .
C2 C3 C4 119.9(2) . .
C2 C3 H3 120.1 . .
C4 C3 H3 120.1 . .
C3 C4 C5 118.04(16) . .
C3 C4 H4 121.0 . .
C5 C4 H4 121.0 . .
N1 C5 C4 122.00(19) . .
N1 C5 C6 114.41(18) . .
C4 C5 C6 123.49(15) . .
N2 C6 C7 119.36(18) . 7_556
N2 C6 C5 113.42(16) . .
C7 C6 C5 127.22(18) 7_556 .
N2 C7 C6 118.74(18) . 7_556
N2 C7 C8 113.61(16) . .
C6 C7 C8 127.65(18) 7_556 .
N3 C8 C9 122.32(19) . .
N3 C8 C7 114.11(17) . .
C9 C8 C7 123.38(15) . .
C11 C9 C8 118.62(18) . .
C11 C9 H9 120.7 . .
C8 C9 H9 120.7 . .
C11 C10 C12 119.2(2) . .
C11 C10 H10 120.4 . .
C12 C10 H10 120.4 . .
C10 C11 C9 119.6(2) . .
C10 C11 H11 120.2 . .
C9 C11 H11 120.2 . .
N3 C12 C10 122.1(2) . .
N3 C12 H12 119.0 . .
C10 C12 H12 119.0 . .
C1 N1 C5 117.8(2) . .
C1 N1 Cd1 120.72(14) . .
C5 N1 Cd1 119.22(14) . .
C8 N3 C12 118.02(19) . .
C8 N3 Cd1 119.25(14) . .
C12 N3 Cd1 120.22(14) . .
C7 N2 C6 121.90(16) . .
C7 N2 Cd1 114.13(11) . .
C6 N2 Cd1 115.13(11) . .

loop_
_geom_bond_atom_site_label_1
_geom_bond_atom_site_label_2
_geom_bond_distance
_geom_bond_site_symmetry_2
Cd1 N3 2.3424(18) .
Cd1 N1 2.3679(19) .
Cd1 N2 2.4268(13) .
Cd1 Cl2 2.4298(8) .
Cd1 Cl1 2.4995(10) .
C2 C3 1.358(3) .
C2 C1 1.370(4) .
C2 H2 0.9300 .
C1 N1 1.321(3) .
C1 H1 0.9300 .
C3 C4 1.384(3) .
C3 H3 0.9300 .
C4 C5 1.385(3) .
C4 H4 0.9300 .
C5 N1 1.348(2) .
C5 C6 1.486(3) .
C6 N2 1.340(3) .
C6 C7 1.396(3) 7_556
C7 N2 1.337(3) .
C7 C6 1.396(3) 7_556
C7 C8 1.495(3) .
C8 N3 1.350(2) .
C8 C9 1.382(3) .
C9 C11 1.378(3) .
C9 H9 0.9300 .
C10 C11 1.368(3) .
C10 C12 1.379(4) .
C10 H10 0.9300 .
C11 H11 0.9300 .
C12 N3 1.350(3) .
C12 H12 0.9300 .
O1 H1A 0.849(7) .

loop_
_geom_torsion_atom_site_label_1
_geom_torsion_atom_site_label_2
_geom_torsion_atom_site_label_3
_geom_torsion_atom_site_label_4
_geom_torsion
_geom_torsion_site_symmetry_1
_geom_torsion_site_symmetry_4
C3 C2 C1 N1 -2.7(5) . .
C1 C2 C3 C4 1.0(5) . .
C2 C3 C4 C5 2.1(4) . .
C3 C4 C5 N1 -3.9(4) . .
C3 C4 C5 C6 179.8(2) . .
N1 C5 C6 N2 -33.9(3) . .
C4 C5 C6 N2 142.7(2) . .
N1 C5 C6 C7 145.9(2) . 7_556
C4 C5 C6 C7 -37.6(4) . 7_556
N2 C7 C8 N3 34.7(3) . .
C6 C7 C8 N3 -145.8(2) 7_556 .
N2 C7 C8 C9 -140.5(2) . .
C6 C7 C8 C9 39.1(4) 7_556 .
N3 C8 C9 C11 2.4(4) . .
C7 C8 C9 C11 177.2(3) . .
C12 C10 C11 C9 -2.0(6) . .
C8 C9 C11 C10 0.3(5) . .
C11 C10 C12 N3 1.1(6) . .
C2 C1 N1 C5 0.9(5) . .
C2 C1 N1 Cd1 163.8(3) . .
C4 C5 N1 C1 2.4(4) . .
C6 C5 N1 C1 179.1(3) . .
C4 C5 N1 Cd1 -160.67(19) . .
C6 C5 N1 Cd1 16.0(3) . .
N3 Cd1 N1 C1 -151.1(2) . .
N2 Cd1 N1 C1 -161.6(3) . .
Cl2 Cd1 N1 C1 53.8(2) . .
Cl1 Cd1 N1 C1 -50.6(2) . .
N3 Cd1 N1 C5 11.5(3) . .
N2 Cd1 N1 C5 0.96(18) . .
Cl2 Cd1 N1 C5 -143.59(19) . .
Cl1 Cd1 N1 C5 112.0(2) . .
C9 C8 N3 C12 -3.2(4) . .
C7 C8 N3 C12 -178.5(3) . .
C9 C8 N3 Cd1 158.8(2) . .
C7 C8 N3 Cd1 -16.4(3) . .
C10 C12 N3 C8 1.5(5) . .
C10 C12 N3 Cd1 -160.5(3) . .
N1 Cd1 N3 C8 -11.3(3) . .
N2 Cd1 N3 C8 -0.76(19) . .
Cl2 Cd1 N3 C8 142.64(18) . .
Cl1 Cd1 N3 C8 -109.91(19) . .
N1 Cd1 N3 C12 150.4(2) . .
N2 Cd1 N3 C12 160.9(2) . .
Cl2 Cd1 N3 C12 -55.7(2) . .
Cl1 Cd1 N3 C12 51.8(2) . .
C6 C7 N2 C6 -0.6(4) 7_556 .
C8 C7 N2 C6 179.0(2) . .
C6 C7 N2 Cd1 145.17(16) 7_556 .
C8 C7 N2 Cd1 -35.2(2) . .
C7 C6 N2 C7 0.6(4) 7_556 .
C5 C6 N2 C7 -179.6(2) . .
C7 C6 N2 Cd1 -144.86(16) 7_556 .
C5 C6 N2 Cd1 34.9(2) . .
N3 Cd1 N2 C7 19.94(16) . .
N1 Cd1 N2 C7 -167.98(19) . .
Cl2 Cd1 N2 C7 -80.86(18) . .
Cl1 Cd1 N2 C7 108.69(16) . .
N3 Cd1 N2 C6 168.10(19) . .
N1 Cd1 N2 C6 -19.82(17) . .
Cl2 Cd1 N2 C6 67.3(2) . .
Cl1 Cd1 N2 C6 -103.15(17) . .
